data_4122389
loop_
_publ_author_name
'Lee, Dong Jin'
'Han, Hong Sik'
'Shin, Jinhwan'
'Yoo, Eun Jeong'

_publ_section_title
;
 Multicomponent [5 + 2] cycloaddition reaction for the synthesis of
 1,4-diazepines: isolation and reactivity of azomethine ylides.
;
_journal_issue 33
_journal_name_full 'Journal of the American Chemical Society'
_journal_page_first 11606
_journal_page_last 11609
_journal_paper_doi 10.1021/ja5061609
_journal_volume 136
_journal_year 2014
_chemical_formula_moiety 'C26 H22 N2 O2 S'
_chemical_formula_sum 'C26 H22 N2 O2 S'
_chemical_formula_weight 426.52
_chemical_name_systematic
; 
 ? 
;
_space_group_IT_number 15
_symmetry_cell_setting monoclinic
_symmetry_space_group_name_Hall '-C 2yc'
_symmetry_space_group_name_H-M 'C 1 2/c 1'
_atom_sites_solution_hydrogens geom
_atom_sites_solution_primary direct
_atom_sites_solution_secondary difmap
_audit_creation_method SHELXTL
_cell_angle_alpha 90.00
_cell_angle_beta 108.6520(10)
_cell_angle_gamma 90.00
_cell_formula_units_Z 8
_cell_length_a 16.8857(11)
_cell_length_b 15.4251(10)
_cell_length_c 17.7335(12)
_cell_measurement_reflns_used 4287
_cell_measurement_temperature 200(2)
_cell_measurement_theta_max 27.90
_cell_measurement_theta_min 2.41
_cell_volume 4376.3(5)
_computing_cell_refinement 'Bruker SMART'
_computing_data_collection 'Bruker SMART'
_computing_data_reduction 'Bruker SAINT'
_computing_molecular_graphics 'Bruker SHELXTL'
_computing_publication_material 'Bruker SHELXTL'
_computing_structure_refinement 'Bruker SHELXTL'
_computing_structure_solution 'Bruker SHELXTL'
_diffrn_ambient_temperature 200(2)
_diffrn_measured_fraction_theta_full 0.998
_diffrn_measured_fraction_theta_max 0.998
_diffrn_measurement_device_type 'CCD area detector'
_diffrn_measurement_method 'phi and omega scans'
_diffrn_radiation_monochromator graphite
_diffrn_radiation_source 'fine-focus sealed tube'
_diffrn_radiation_type MoK\a
_diffrn_radiation_wavelength 0.71073
_diffrn_reflns_av_R_equivalents 0.0729
_diffrn_reflns_av_sigmaI/netI 0.0832
_diffrn_reflns_limit_h_max 19
_diffrn_reflns_limit_h_min -22
_diffrn_reflns_limit_k_max 20
_diffrn_reflns_limit_k_min -19
_diffrn_reflns_limit_l_max 23
_diffrn_reflns_limit_l_min -17
_diffrn_reflns_number 15996
_diffrn_reflns_theta_full 28.31
_diffrn_reflns_theta_max 28.31
_diffrn_reflns_theta_min 1.83
_exptl_absorpt_coefficient_mu 0.173
_exptl_absorpt_correction_type none
_exptl_crystal_colour Red
_exptl_crystal_density_diffrn 1.295
_exptl_crystal_density_method 'not measured'
_exptl_crystal_description Plate
_exptl_crystal_F_000 1792
_exptl_crystal_size_max 0.21
_exptl_crystal_size_mid 0.11
_exptl_crystal_size_min 0.05
_refine_diff_density_max 0.480
_refine_diff_density_min -0.429
_refine_diff_density_rms 0.065
_refine_ls_extinction_method none
_refine_ls_goodness_of_fit_ref 1.039
_refine_ls_hydrogen_treatment constr
_refine_ls_matrix_type full
_refine_ls_number_parameters 281
_refine_ls_number_reflns 5435
_refine_ls_number_restraints 0
_refine_ls_restrained_S_all 1.039
_refine_ls_R_factor_all 0.1175
_refine_ls_R_factor_gt 0.0549
_refine_ls_shift/su_max 0.001
_refine_ls_shift/su_mean 0.000
_refine_ls_structure_factor_coef Fsqd
_refine_ls_weighting_details 'calc w=1/[\s^2^(Fo^2^)+(0.0659P)^2^+0.0000P] where P=(Fo^2^+2Fc^2^)/3'
_refine_ls_weighting_scheme calc
_refine_ls_wR_factor_gt 0.1266
_refine_ls_wR_factor_ref 0.1712
_reflns_number_gt 2925
_reflns_number_total 5435
_reflns_threshold_expression >2sigma(I)
_cod_data_source_file ja5061609_si_002.cif
_cod_data_source_block HHS
_cod_depositor_comments
;
The following automatic conversions were performed:

'_symmetry_cell_setting' value 'Monoclinic' changed to 'monoclinic'
according to
/usr/data/users/saulius/crontab/automatic-downloads/rss-feeds/ACS/lib/dictionaries/cif_core.dic
dictionary named 'cif_core.dic' version 2.4.2 from 2011-04-26.

Automatic conversion script
Id: cif_fix_values 2281 2013-09-26 08:29:07Z andrius 

 Adding full bibliography for 4122389.cif.
;
_cod_original_sg_symbol_H-M C2/c
_cod_database_code 4122389

loop_
_symmetry_equiv_pos_as_xyz
'x, y, z'
'-x, y, -z+1/2'
'x+1/2, y+1/2, z'
'-x+1/2, y+1/2, -z+1/2'
'-x, -y, -z'
'x, -y, z-1/2'
'-x+1/2, -y+1/2, -z'
'x+1/2, -y+1/2, z-1/2'

loop_
_atom_site_label
_atom_site_type_symbol
_atom_site_fract_x
_atom_site_fract_y
_atom_site_fract_z
_atom_site_U_iso_or_equiv
_atom_site_adp_type
_atom_site_occupancy
_atom_site_symmetry_multiplicity
_atom_site_calc_flag
_atom_site_refinement_flags
S1 S 1.06099(4) 0.64800(4) 1.03703(4) 0.0373(2) Uani 1 1 d .
O1 O 1.13576(10) 0.59897(11) 1.04401(11) 0.0465(5) Uani 1 1 d .
O2 O 1.02560(11) 0.63946(11) 1.10063(11) 0.0447(5) Uani 1 1 d .
C1 C 1.08908(15) 0.75913(17) 1.03573(15) 0.0382(6) Uani 1 1 d .
C2 C 1.15324(16) 0.78220(17) 1.00784(18) 0.0454(7) Uani 1 1 d .
H2 H 1.1826 0.7387 0.9897 0.055 Uiso 1 1 calc R
C3 C 1.17535(17) 0.86829(18) 1.00603(18) 0.0496(8) Uani 1 1 d .
H3 H 1.2196 0.8831 0.9862 0.060 Uiso 1 1 calc R
C4 C 1.13458(18) 0.93293(18) 1.03229(18) 0.0504(8) Uani 1 1 d .
C5 C 1.06836(19) 0.90917(19) 1.05851(19) 0.0566(8) Uani 1 1 d .
H5 H 1.0379 0.9528 1.0753 0.068 Uiso 1 1 calc R
C6 C 1.04602(17) 0.82311(18) 1.06060(18) 0.0485(8) Uani 1 1 d .
H6 H 1.0009 0.8081 1.0792 0.058 Uiso 1 1 calc R
C7 C 1.1606(2) 1.02689(19) 1.0320(2) 0.0755(11) Uani 1 1 d .
H7A H 1.2034 1.0406 1.0827 0.113 Uiso 1 1 calc R
H7B H 1.1119 1.0644 1.0248 0.113 Uiso 1 1 calc R
H7C H 1.1834 1.0364 0.9883 0.113 Uiso 1 1 calc R
N1 N 0.99648(12) 0.62955(13) 0.95109(12) 0.0349(5) Uani 1 1 d .
C8 C 0.91683(15) 0.65535(15) 0.94047(15) 0.0361(6) Uani 1 1 d .
H8 H 0.9040 0.6767 0.9855 0.043 Uiso 1 1 calc R
C9 C 0.85451(14) 0.65266(15) 0.87013(15) 0.0327(6) Uani 1 1 d .
C10 C 0.77049(15) 0.68785(16) 0.85431(15) 0.0345(6) Uani 1 1 d .
C11 C 0.75497(16) 0.75452(16) 0.90051(16) 0.0391(6) Uani 1 1 d .
H11 H 0.8003 0.7784 0.9420 0.047 Uiso 1 1 calc R
C12 C 0.67582(16) 0.78682(17) 0.88770(16) 0.0428(7) Uani 1 1 d .
H12 H 0.6669 0.8315 0.9209 0.051 Uiso 1 1 calc R
C13 C 0.60908(17) 0.75431(18) 0.82643(17) 0.0466(7) Uani 1 1 d .
H13 H 0.5542 0.7758 0.8177 0.056 Uiso 1 1 calc R
C14 C 0.62362(16) 0.69054(19) 0.7786(2) 0.0529(8) Uani 1 1 d .
H14 H 0.5783 0.6688 0.7359 0.064 Uiso 1 1 calc R
C15 C 0.70271(16) 0.65713(18) 0.79120(18) 0.0468(7) Uani 1 1 d .
H15 H 0.7112 0.6132 0.7570 0.056 Uiso 1 1 calc R
N2 N 0.87251(12) 0.61248(13) 0.80368(12) 0.0336(5) Uani 1 1 d .
C16 C 0.87825(16) 0.52478(16) 0.80285(17) 0.0418(7) Uani 1 1 d .
H16 H 0.8740 0.4921 0.8468 0.050 Uiso 1 1 calc R
C17 C 0.88999(18) 0.48313(18) 0.73957(19) 0.0502(8) Uani 1 1 d .
H17 H 0.8941 0.4217 0.7395 0.060 Uiso 1 1 calc R
C18 C 0.89594(17) 0.53038(19) 0.67580(18) 0.0499(8) Uani 1 1 d .
H18 H 0.9035 0.5019 0.6311 0.060 Uiso 1 1 calc R
C19 C 0.89086(16) 0.61959(18) 0.67751(16) 0.0425(7) Uani 1 1 d .
H19 H 0.8945 0.6525 0.6335 0.051 Uiso 1 1 calc R
C20 C 0.88051(14) 0.66137(16) 0.74241(15) 0.0349(6) Uani 1 1 d .
C21 C 0.88115(15) 0.75692(16) 0.75060(15) 0.0364(6) Uani 1 1 d .
C22 C 0.94311(15) 0.79659(16) 0.81295(16) 0.0383(6) Uani 1 1 d .
H22 H 0.9825 0.7621 0.8515 0.046 Uiso 1 1 calc R
C23 C 0.94711(18) 0.88517(17) 0.81853(18) 0.0489(7) Uani 1 1 d .
H23 H 0.9898 0.9120 0.8605 0.059 Uiso 1 1 calc R
C24 C 0.88906(19) 0.93574(19) 0.7632(2) 0.0577(9) Uani 1 1 d .
H24 H 0.8918 0.9971 0.7675 0.069 Uiso 1 1 calc R
C25 C 0.8275(2) 0.89729(19) 0.7020(2) 0.0591(9) Uani 1 1 d .
H25 H 0.7877 0.9323 0.6643 0.071 Uiso 1 1 calc R
C26 C 0.82305(17) 0.80779(18) 0.69502(17) 0.0470(7) Uani 1 1 d .
H26 H 0.7806 0.7814 0.6525 0.056 Uiso 1 1 calc R

loop_
_atom_site_aniso_label
_atom_site_aniso_U_11
_atom_site_aniso_U_22
_atom_site_aniso_U_33
_atom_site_aniso_U_23
_atom_site_aniso_U_13
_atom_site_aniso_U_12
S1 0.0322(4) 0.0425(4) 0.0340(4) 0.0006(3) 0.0060(3) 0.0050(3)
O1 0.0320(10) 0.0472(11) 0.0548(13) 0.0012(9) 0.0060(9) 0.0111(8)
O2 0.0474(11) 0.0536(11) 0.0330(11) 0.0042(9) 0.0126(9) 0.0046(9)
C1 0.0313(14) 0.0423(15) 0.0358(15) -0.0014(12) 0.0035(11) 0.0027(11)
C2 0.0358(15) 0.0443(15) 0.0536(18) -0.0066(14) 0.0107(13) 0.0033(12)
C3 0.0373(16) 0.0529(17) 0.058(2) -0.0020(15) 0.0138(14) -0.0029(13)
C4 0.0483(18) 0.0420(16) 0.056(2) -0.0037(14) 0.0096(15) -0.0007(13)
C5 0.0564(19) 0.0487(17) 0.067(2) -0.0142(16) 0.0230(17) 0.0054(15)
C6 0.0421(16) 0.0499(17) 0.055(2) -0.0065(15) 0.0182(14) 0.0015(13)
C7 0.066(2) 0.0517(19) 0.107(3) -0.010(2) 0.026(2) -0.0104(17)
N1 0.0264(11) 0.0433(12) 0.0340(12) -0.0018(10) 0.0084(9) 0.0032(9)
C8 0.0350(14) 0.0395(14) 0.0356(15) -0.0005(12) 0.0141(11) -0.0005(11)
C9 0.0294(13) 0.0377(13) 0.0316(14) -0.0013(11) 0.0106(11) 0.0009(10)
C10 0.0325(14) 0.0359(13) 0.0354(15) 0.0032(11) 0.0111(11) -0.0023(11)
C11 0.0380(15) 0.0427(14) 0.0356(15) -0.0017(12) 0.0104(12) 0.0025(12)
C12 0.0421(16) 0.0482(16) 0.0407(16) 0.0023(13) 0.0168(13) 0.0086(13)
C13 0.0342(15) 0.0509(16) 0.0560(19) 0.0103(15) 0.0163(14) 0.0059(12)
C14 0.0301(15) 0.0581(18) 0.064(2) -0.0110(16) 0.0052(14) -0.0024(13)
C15 0.0306(14) 0.0498(16) 0.0544(19) -0.0119(14) 0.0060(13) -0.0021(12)
N2 0.0296(11) 0.0360(11) 0.0324(12) -0.0002(10) 0.0059(9) -0.0009(9)
C16 0.0401(15) 0.0348(14) 0.0474(17) -0.0014(13) 0.0097(13) -0.0004(12)
C17 0.0542(18) 0.0378(15) 0.056(2) -0.0096(15) 0.0142(15) -0.0009(13)
C18 0.0515(18) 0.0529(17) 0.0453(18) -0.0182(15) 0.0154(14) -0.0039(14)
C19 0.0429(16) 0.0498(16) 0.0347(16) -0.0047(13) 0.0121(12) -0.0047(13)
C20 0.0285(13) 0.0428(14) 0.0309(14) -0.0010(12) 0.0058(11) -0.0013(11)
C21 0.0352(14) 0.0390(14) 0.0353(15) 0.0017(12) 0.0118(11) 0.0000(11)
C22 0.0362(14) 0.0404(14) 0.0367(15) -0.0005(12) 0.0093(12) 0.0020(11)
C23 0.0513(18) 0.0434(16) 0.0479(19) -0.0043(14) 0.0101(14) 0.0008(13)
C24 0.067(2) 0.0374(15) 0.065(2) -0.0017(15) 0.0157(18) 0.0077(15)
C25 0.065(2) 0.0522(19) 0.054(2) 0.0085(16) 0.0101(17) 0.0204(16)
C26 0.0423(16) 0.0515(17) 0.0409(17) 0.0004(14) 0.0043(13) 0.0049(13)

loop_
_atom_type_symbol
_atom_type_description
_atom_type_scat_dispersion_real
_atom_type_scat_dispersion_imag
_atom_type_scat_source
C C 0.0033 0.0016 'International Tables Vol C Tables 4.2.6.8 and 6.1.1.4'
H H 0.0000 0.0000 'International Tables Vol C Tables 4.2.6.8 and 6.1.1.4'
N N 0.0061 0.0033 'International Tables Vol C Tables 4.2.6.8 and 6.1.1.4'
O O 0.0106 0.0060 'International Tables Vol C Tables 4.2.6.8 and 6.1.1.4'
S S 0.1246 0.1234 'International Tables Vol C Tables 4.2.6.8 and 6.1.1.4'

loop_
_geom_angle_atom_site_label_1
_geom_angle_atom_site_label_2
_geom_angle_atom_site_label_3
_geom_angle
O2 S1 O1 117.10(11)
O2 S1 N1 113.90(11)
O1 S1 N1 107.51(11)
O2 S1 C1 106.08(12)
O1 S1 C1 106.04(12)
N1 S1 C1 105.28(11)
C2 C1 C6 119.1(3)
C2 C1 S1 119.9(2)
C6 C1 S1 121.0(2)
C1 C2 C3 120.5(3)
C1 C2 H2 119.8
C3 C2 H2 119.8
C4 C3 C2 121.4(3)
C4 C3 H3 119.3
C2 C3 H3 119.3
C3 C4 C5 117.7(3)
C3 C4 C7 121.0(3)
C5 C4 C7 121.2(3)
C6 C5 C4 121.1(3)
C6 C5 H5 119.4
C4 C5 H5 119.4
C1 C6 C5 120.1(3)
C1 C6 H6 119.9
C5 C6 H6 119.9
C4 C7 H7A 109.5
C4 C7 H7B 109.5
H7A C7 H7B 109.5
C4 C7 H7C 109.5
H7A C7 H7C 109.5
H7B C7 H7C 109.5
C8 N1 S1 115.17(18)
C9 C8 N1 124.3(2)
C9 C8 H8 117.8
N1 C8 H8 117.8
C8 C9 N2 117.4(2)
C8 C9 C10 126.0(2)
N2 C9 C10 116.6(2)
C11 C10 C15 117.4(2)
C11 C10 C9 121.1(2)
C15 C10 C9 121.5(2)
C12 C11 C10 121.8(2)
C12 C11 H11 119.1
C10 C11 H11 119.1
C11 C12 C13 120.1(3)
C11 C12 H12 119.9
C13 C12 H12 119.9
C14 C13 C12 118.9(3)
C14 C13 H13 120.6
C12 C13 H13 120.6
C13 C14 C15 121.5(3)
C13 C14 H14 119.2
C15 C14 H14 119.2
C14 C15 C10 120.2(3)
C14 C15 H15 119.9
C10 C15 H15 119.9
C16 N2 C20 121.1(2)
C16 N2 C9 118.0(2)
C20 N2 C9 120.8(2)
N2 C16 C17 120.6(3)
N2 C16 H16 119.7
C17 C16 H16 119.7
C16 C17 C18 119.7(3)
C16 C17 H17 120.1
C18 C17 H17 120.1
C17 C18 C19 119.3(3)
C17 C18 H18 120.4
C19 C18 H18 120.4
C20 C19 C18 120.7(3)
C20 C19 H19 119.7
C18 C19 H19 119.7
N2 C20 C19 118.5(2)
N2 C20 C21 118.1(2)
C19 C20 C21 123.3(2)
C26 C21 C22 119.6(2)
C26 C21 C20 120.7(2)
C22 C21 C20 119.6(2)
C23 C22 C21 120.1(2)
C23 C22 H22 120.0
C21 C22 H22 120.0
C22 C23 C24 120.2(3)
C22 C23 H23 119.9
C24 C23 H23 119.9
C25 C24 C23 120.1(3)
C25 C24 H24 119.9
C23 C24 H24 119.9
C24 C25 C26 120.4(3)
C24 C25 H25 119.8
C26 C25 H25 119.8
C25 C26 C21 119.6(3)
C25 C26 H26 120.2
C21 C26 H26 120.2

loop_
_geom_bond_atom_site_label_1
_geom_bond_atom_site_label_2
_geom_bond_distance
S1 O2 1.4414(19)
S1 O1 1.4427(18)
S1 N1 1.590(2)
S1 C1 1.781(3)
C1 C2 1.374(4)
C1 C6 1.379(4)
C2 C3 1.383(4)
C2 H2 0.9500
C3 C4 1.375(4)
C3 H3 0.9500
C4 C5 1.391(4)
C4 C7 1.515(4)
C5 C6 1.384(4)
C5 H5 0.9500
C6 H6 0.9500
C7 H7A 0.9800
C7 H7B 0.9800
C7 H7C 0.9800
N1 C8 1.357(3)
C8 C9 1.351(3)
C8 H8 0.9500
C9 N2 1.447(3)
C9 C10 1.460(3)
C10 C11 1.391(3)
C10 C15 1.403(3)
C11 C12 1.375(3)
C11 H11 0.9500
C12 C13 1.385(4)
C12 H12 0.9500
C13 C14 1.371(4)
C13 H13 0.9500
C14 C15 1.381(4)
C14 H14 0.9500
C15 H15 0.9500
N2 C16 1.357(3)
N2 C20 1.364(3)
C16 C17 1.362(4)
C16 H16 0.9500
C17 C18 1.376(4)
C17 H17 0.9500
C18 C19 1.380(4)
C18 H18 0.9500
C19 C20 1.378(4)
C19 H19 0.9500
C20 C21 1.481(3)
C21 C26 1.390(3)
C21 C22 1.397(3)
C22 C23 1.370(4)
C22 H22 0.9500
C23 C24 1.385(4)
C23 H23 0.9500
C24 C25 1.374(4)
C24 H24 0.9500
C25 C26 1.386(4)
C25 H25 0.9500
C26 H26 0.9500

loop_
_geom_torsion_atom_site_label_1
_geom_torsion_atom_site_label_2
_geom_torsion_atom_site_label_3
_geom_torsion_atom_site_label_4
_geom_torsion
O2 S1 C1 C2 152.5(2)
O1 S1 C1 C2 27.4(3)
N1 S1 C1 C2 -86.4(2)
O2 S1 C1 C6 -29.0(2)
O1 S1 C1 C6 -154.2(2)
N1 S1 C1 C6 92.0(2)
C6 C1 C2 C3 1.1(4)
S1 C1 C2 C3 179.6(2)
C1 C2 C3 C4 0.4(4)
C2 C3 C4 C5 -2.0(4)
C2 C3 C4 C7 178.5(3)
C3 C4 C5 C6 2.1(5)
C7 C4 C5 C6 -178.4(3)
C2 C1 C6 C5 -1.0(4)
S1 C1 C6 C5 -179.5(2)
C4 C5 C6 C1 -0.6(5)
O2 S1 N1 C8 35.0(2)
O1 S1 N1 C8 166.49(17)
C1 S1 N1 C8 -80.8(2)
S1 N1 C8 C9 173.8(2)
N1 C8 C9 N2 5.7(4)
N1 C8 C9 C10 -173.3(2)
C8 C9 C10 C11 24.1(4)
N2 C9 C10 C11 -154.9(2)
C8 C9 C10 C15 -157.2(3)
N2 C9 C10 C15 23.8(3)
C15 C10 C11 C12 3.0(4)
C9 C10 C11 C12 -178.3(2)
C10 C11 C12 C13 -1.4(4)
C11 C12 C13 C14 -0.8(4)
C12 C13 C14 C15 1.2(5)
C13 C14 C15 C10 0.4(5)
C11 C10 C15 C14 -2.5(4)
C9 C10 C15 C14 178.8(3)
C8 C9 N2 C16 74.2(3)
C10 C9 N2 C16 -106.7(2)
C8 C9 N2 C20 -108.0(3)
C10 C9 N2 C20 71.0(3)
C20 N2 C16 C17 -1.8(4)
C9 N2 C16 C17 176.0(2)
N2 C16 C17 C18 -0.1(4)
C16 C17 C18 C19 0.8(4)
C17 C18 C19 C20 0.4(4)
C16 N2 C20 C19 2.9(3)
C9 N2 C20 C19 -174.8(2)
C16 N2 C20 C21 -174.6(2)
C9 N2 C20 C21 7.7(3)
C18 C19 C20 N2 -2.2(4)
C18 C19 C20 C21 175.1(2)
N2 C20 C21 C26 -122.6(3)
C19 C20 C21 C26 60.0(4)
N2 C20 C21 C22 60.2(3)
C19 C20 C21 C22 -117.2(3)
C26 C21 C22 C23 -0.9(4)
C20 C21 C22 C23 176.4(3)
C21 C22 C23 C24 1.0(4)
C22 C23 C24 C25 -0.4(5)
C23 C24 C25 C26 -0.2(5)
C24 C25 C26 C21 0.3(5)
C22 C21 C26 C25 0.2(4)
C20 C21 C26 C25 -177.0(3)
